data_7001668
loop_
_publ_author_name
'Chandrasekaran, P.'
'Mague, Joel T.'
'Balakrishna, Maravanji S.'

_publ_section_title
;
 Gold(i) complexes of cyclodiphosphazanes cis-{RP(\m-NtBu)}2: structure
 of a novel tetranuclear gold(i) macrocycle,
 [{Au{(o-MeOC6H4O)P(\m-NtBu)}2}4](ClO4)4
;
_journal_issue 28
_journal_name_full 'Dalton Transactions'
_journal_page_first 5478
_journal_page_last 5486
_journal_paper_doi 10.1039/b903075a
_journal_year 2009
_chemical_formula_sum 'C22 H32 Au Cl N2 O4 P2'
_chemical_formula_weight 682.85
_chemical_name_common
;
Chloro(1,3-di-tert-butyl-2,4-bis(2-methoxyphenoxy)-(1,3,2,4)-
diazadiphosphetidine)gold(i)
;
_chemical_name_systematic
;
Chloro(1,3-di-tert-butyl-2,4-bis(2-methoxyphenoxy)-
[1,3,2,4]-diazadiphosphetidine)gold(I)
;
_space_group_IT_number 14
_symmetry_cell_setting monoclinic
_symmetry_space_group_name_Hall '-P 2ybc'
_symmetry_space_group_name_H-M 'P 1 21/c 1'
_atom_sites_solution_hydrogens geom
_atom_sites_solution_primary Patterson
_atom_sites_solution_secondary difmap
_audit_creation_method SHELXL-97
_cell_angle_alpha 90.00
_cell_angle_beta 90.376(1)
_cell_angle_gamma 90.00
_cell_formula_units_Z 4
_cell_length_a 8.7120(6)
_cell_length_b 13.4408(9)
_cell_length_c 22.399(2)
_cell_measurement_reflns_used 8337
_cell_measurement_temperature 100(2)
_cell_measurement_theta_max 28.29
_cell_measurement_theta_min 2.34
_cell_volume 2622.8(3)
_computing_cell_refinement 'Bruker SMART (Bruker-AXS, 2000)'
_computing_data_collection 'Bruker SMART (Bruker-AXS, 2000)'
_computing_data_reduction 'Bruker SAINT+ (Bruker-AXS, 2004)'
_computing_molecular_graphics 'Bruker SHELXTL (Bruker-AXS, 2000a)'
_computing_publication_material 'Bruker SHELXTL (Bruker-AXS, 2000a)'
_computing_structure_refinement 'SHELXL-97 (Sheldrick, 1997)'
_computing_structure_solution 'SHELXS-97 (Sheldrick, 1997)'
_diffrn_ambient_temperature 100(2)
_diffrn_measured_fraction_theta_full 0.966
_diffrn_measured_fraction_theta_max 0.966
_diffrn_measurement_device_type 'Bruker-AXS, Smart APEX CCD area detector'
_diffrn_measurement_method 'phi and omega scans'
_diffrn_radiation_monochromator graphite
_diffrn_radiation_source 'fine-focus sealed tube'
_diffrn_radiation_type MoK\a
_diffrn_radiation_wavelength 0.71073
_diffrn_reflns_av_R_equivalents 0.0255
_diffrn_reflns_av_sigmaI/netI 0.0247
_diffrn_reflns_limit_h_max 11
_diffrn_reflns_limit_h_min -11
_diffrn_reflns_limit_k_max 17
_diffrn_reflns_limit_k_min -17
_diffrn_reflns_limit_l_max 29
_diffrn_reflns_limit_l_min -29
_diffrn_reflns_number 23002
_diffrn_reflns_theta_full 28.32
_diffrn_reflns_theta_max 28.32
_diffrn_reflns_theta_min 1.77
_exptl_absorpt_coefficient_mu 5.863
_exptl_absorpt_correction_T_max 0.5945
_exptl_absorpt_correction_T_min 0.4145
_exptl_absorpt_correction_type multi-scan
_exptl_absorpt_process_details 'SADABS (Sheldrick, 2002)'
_exptl_crystal_colour Colorless
_exptl_crystal_density_diffrn 1.729
_exptl_crystal_density_method 'not measured'
_exptl_crystal_description Plate
_exptl_crystal_F_000 1344
_exptl_crystal_size_max 0.23
_exptl_crystal_size_mid 0.14
_exptl_crystal_size_min 0.10
_refine_diff_density_max 1.014
_refine_diff_density_min -0.363
_refine_diff_density_rms 0.096
_refine_ls_extinction_method none
_refine_ls_goodness_of_fit_ref 1.044
_refine_ls_hydrogen_treatment constr
_refine_ls_matrix_type full
_refine_ls_number_parameters 297
_refine_ls_number_reflns 6313
_refine_ls_number_restraints 0
_refine_ls_restrained_S_all 1.044
_refine_ls_R_factor_all 0.0220
_refine_ls_R_factor_gt 0.0193
_refine_ls_shift/su_max 0.007
_refine_ls_shift/su_mean 0.000
_refine_ls_structure_factor_coef Fsqd
_refine_ls_weighting_details 'calc w=1/[\s^2^(Fo^2^)+(0.0219P)^2^+1.2341P] where P=(Fo^2^+2Fc^2^)/3'
_refine_ls_weighting_scheme calc
_refine_ls_wR_factor_gt 0.0445
_refine_ls_wR_factor_ref 0.0457
_reflns_number_gt 5823
_reflns_number_total 6313
_reflns_threshold_expression >2\s(I)
_cod_data_source_file b903075a.txt
_cod_data_source_block msb180a
_cod_depositor_comments
;
The following automatic conversions were performed:
'_symmetry_cell_setting' value 'Monoclinic' changed to 'monoclinic'
according to '/home/saulius/struct/CIF-dictionaries/cif_core.dic'
dictionary named 'cif_core.dic' version 2.4.1 from 2010-06-29.

Automatic conversion script
Id: cif_fix_enum 1527 2010-12-29 10:47:43Z saulius 
;
_cod_original_cell_volume 2622.7(3)
_cod_original_sg_symbol_H-M P2(1)/c
_cod_database_code 7001668

loop_
_symmetry_equiv_pos_as_xyz
'x, y, z'
'-x, y+1/2, -z+1/2'
'-x, -y, -z'
'x, -y-1/2, z-1/2'

loop_
_atom_site_label
_atom_site_type_symbol
_atom_site_fract_x
_atom_site_fract_y
_atom_site_fract_z
_atom_site_U_iso_or_equiv
_atom_site_adp_type
_atom_site_occupancy
_atom_site_symmetry_multiplicity
_atom_site_calc_flag
_atom_site_refinement_flags
_atom_site_disorder_assembly
_atom_site_disorder_group
Au Au 0.464389(9) 0.166971(6) 0.885087(4) 0.01303(3) Uani 1 1 d . . .
Cl Cl 0.32206(7) 0.08778(4) 0.81360(3) 0.02177(12) Uani 1 1 d . . .
P1 P 0.61202(6) 0.23723(4) 0.95376(2) 0.01278(11) Uani 1 1 d . . .
P2 P 0.76853(7) 0.15042(4) 1.03397(3) 0.01387(11) Uani 1 1 d . . .
O1 O 0.61424(18) 0.35688(12) 0.94856(7) 0.0165(3) Uani 1 1 d . . .
O2 O 0.86171(18) 0.23287(12) 1.07512(7) 0.0181(3) Uani 1 1 d . . .
O3 O 0.6583(2) 0.35551(13) 0.83007(7) 0.0202(4) Uani 1 1 d . . .
O4 O 1.03230(18) 0.37106(14) 1.12160(8) 0.0233(4) Uani 1 1 d . . .
N1 N 0.5919(2) 0.20618(14) 1.02523(8) 0.0146(4) Uani 1 1 d . . .
N2 N 0.7912(2) 0.19783(14) 0.96332(8) 0.0142(4) Uani 1 1 d . . .
C1 C 0.4521(3) 0.18917(18) 1.06140(11) 0.0185(5) Uani 1 1 d . . .
C2 C 0.3383(3) 0.27136(19) 1.04586(11) 0.0232(5) Uani 1 1 d . . .
H2A H 0.3842 0.3362 1.0550 0.035 Uiso 1 1 calc R . .
H2B H 0.2447 0.2627 1.0693 0.035 Uiso 1 1 calc R . .
H2C H 0.3129 0.2681 1.0032 0.035 Uiso 1 1 calc R . .
C3 C 0.5001(3) 0.1965(2) 1.12721(11) 0.0283(6) Uani 1 1 d . . .
H3A H 0.5750 0.1443 1.1364 0.043 Uiso 1 1 calc R . .
H3B H 0.4096 0.1882 1.1525 0.043 Uiso 1 1 calc R . .
H3C H 0.5462 0.2619 1.1348 0.043 Uiso 1 1 calc R . .
C4 C 0.3836(3) 0.08702(19) 1.04884(11) 0.0227(5) Uani 1 1 d . . .
H4A H 0.3569 0.0819 1.0064 0.034 Uiso 1 1 calc R . .
H4B H 0.2911 0.0779 1.0729 0.034 Uiso 1 1 calc R . .
H4C H 0.4588 0.0355 1.0591 0.034 Uiso 1 1 calc R . .
C5 C 0.9264(3) 0.18946(18) 0.92318(11) 0.0175(5) Uani 1 1 d . . .
C6 C 0.8763(3) 0.1484(2) 0.86275(11) 0.0257(6) Uani 1 1 d . . .
H6A H 0.8303 0.0825 0.8681 0.039 Uiso 1 1 calc R . .
H6B H 0.9658 0.1429 0.8366 0.039 Uiso 1 1 calc R . .
H6C H 0.8007 0.1933 0.8446 0.039 Uiso 1 1 calc R . .
C7 C 0.9991(3) 0.2916(2) 0.91651(14) 0.0310(6) Uani 1 1 d . . .
H7A H 0.9273 0.3362 0.8958 0.046 Uiso 1 1 calc R . .
H7B H 1.0936 0.2859 0.8933 0.046 Uiso 1 1 calc R . .
H7C H 1.0232 0.3186 0.9561 0.046 Uiso 1 1 calc R . .
C8 C 1.0391(3) 0.1175(2) 0.95228(11) 0.0228(5) Uani 1 1 d . . .
H8A H 1.0688 0.1426 0.9918 0.034 Uiso 1 1 calc R . .
H8B H 1.1305 0.1114 0.9273 0.034 Uiso 1 1 calc R . .
H8C H 0.9905 0.0521 0.9565 0.034 Uiso 1 1 calc R . .
C9 C 0.5124(3) 0.40907(16) 0.91107(10) 0.0171(5) Uani 1 1 d . . .
C10 C 0.3947(3) 0.46401(18) 0.93663(11) 0.0216(5) Uani 1 1 d . . .
H10 H 0.3795 0.4626 0.9786 0.026 Uiso 1 1 calc R . .
C11 C 0.2997(3) 0.52087(19) 0.90036(12) 0.0263(6) Uani 1 1 d . . .
H11 H 0.2196 0.5594 0.9173 0.032 Uiso 1 1 calc R . .
C12 C 0.3223(3) 0.52117(19) 0.83948(13) 0.0286(6) Uani 1 1 d . . .
H12 H 0.2564 0.5598 0.8147 0.034 Uiso 1 1 calc R . .
C13 C 0.4393(3) 0.46613(19) 0.81356(12) 0.0243(5) Uani 1 1 d . . .
H13 H 0.4524 0.4666 0.7715 0.029 Uiso 1 1 calc R . .
C14 C 0.5375(3) 0.41017(17) 0.84979(11) 0.0182(5) Uani 1 1 d . . .
C15 C 0.6625(4) 0.3349(2) 0.76691(12) 0.0310(6) Uani 1 1 d . . .
H15A H 0.5681 0.3005 0.7549 0.046 Uiso 1 1 calc R . .
H15B H 0.7512 0.2927 0.7581 0.046 Uiso 1 1 calc R . .
H15C H 0.6711 0.3976 0.7448 0.046 Uiso 1 1 calc R . .
C16 C 0.9426(3) 0.20689(18) 1.12671(10) 0.0162(4) Uani 1 1 d . . .
C17 C 0.9384(3) 0.11417(19) 1.15297(10) 0.0200(5) Uani 1 1 d . . .
H17 H 0.8780 0.0627 1.1357 0.024 Uiso 1 1 calc R . .
C18 C 1.0232(3) 0.0961(2) 1.20508(11) 0.0259(5) Uani 1 1 d . . .
H18 H 1.0228 0.0318 1.2227 0.031 Uiso 1 1 calc R . .
C19 C 1.1072(3) 0.1714(2) 1.23082(11) 0.0278(6) Uani 1 1 d . . .
H19 H 1.1628 0.1592 1.2667 0.033 Uiso 1 1 calc R . .
C20 C 1.1115(3) 0.2649(2) 1.20492(11) 0.0244(5) Uani 1 1 d . . .
H20 H 1.1693 0.3166 1.2233 0.029 Uiso 1 1 calc R . .
C21 C 1.0314(3) 0.28326(18) 1.15208(10) 0.0177(5) Uani 1 1 d . . .
C22 C 1.1332(3) 0.4470(2) 1.14331(14) 0.0347(7) Uani 1 1 d . . .
H22A H 1.0975 0.4704 1.1823 0.052 Uiso 1 1 calc R . .
H22B H 1.1342 0.5027 1.1151 0.052 Uiso 1 1 calc R . .
H22C H 1.2372 0.4199 1.1475 0.052 Uiso 1 1 calc R . .

loop_
_atom_site_aniso_label
_atom_site_aniso_U_11
_atom_site_aniso_U_22
_atom_site_aniso_U_33
_atom_site_aniso_U_23
_atom_site_aniso_U_13
_atom_site_aniso_U_12
Au 0.01263(5) 0.01452(5) 0.01193(5) 0.00023(3) -0.00181(3) -0.00008(3)
Cl 0.0242(3) 0.0226(3) 0.0184(3) -0.0021(2) -0.0070(2) -0.0036(2)
P1 0.0115(3) 0.0152(3) 0.0116(3) -0.0005(2) -0.0008(2) 0.0015(2)
P2 0.0123(3) 0.0160(3) 0.0133(3) 0.0003(2) -0.0023(2) 0.0005(2)
O1 0.0171(8) 0.0159(8) 0.0163(8) -0.0008(6) -0.0055(6) 0.0026(6)
O2 0.0191(8) 0.0169(8) 0.0183(8) 0.0006(6) -0.0081(6) -0.0009(6)
O3 0.0236(9) 0.0230(9) 0.0141(8) 0.0010(7) -0.0015(7) 0.0041(7)
O4 0.0199(9) 0.0167(9) 0.0333(10) -0.0048(7) -0.0051(8) -0.0008(7)
N1 0.0118(9) 0.0207(10) 0.0113(9) -0.0007(7) -0.0013(7) 0.0027(7)
N2 0.0104(9) 0.0193(10) 0.0129(9) 0.0006(7) -0.0010(7) 0.0023(7)
C1 0.0148(11) 0.0254(12) 0.0155(11) 0.0004(9) 0.0031(9) 0.0000(9)
C2 0.0195(12) 0.0256(13) 0.0247(13) 0.0011(10) 0.0056(10) 0.0049(10)
C3 0.0237(13) 0.0435(16) 0.0179(12) -0.0012(12) 0.0033(10) 0.0018(12)
C4 0.0181(12) 0.0237(13) 0.0263(13) 0.0049(10) 0.0018(10) -0.0003(10)
C5 0.0119(11) 0.0211(12) 0.0196(12) 0.0033(9) 0.0042(9) 0.0039(9)
C6 0.0215(13) 0.0400(16) 0.0157(12) 0.0010(11) 0.0038(10) 0.0086(11)
C7 0.0207(13) 0.0260(14) 0.0463(17) 0.0081(13) 0.0058(12) -0.0011(11)
C8 0.0153(11) 0.0306(14) 0.0227(12) 0.0060(10) 0.0028(9) 0.0076(10)
C9 0.0163(11) 0.0122(11) 0.0228(12) 0.0020(9) -0.0071(9) 0.0007(8)
C10 0.0222(12) 0.0180(12) 0.0244(13) -0.0036(10) -0.0037(10) 0.0025(9)
C11 0.0205(12) 0.0207(13) 0.0377(15) -0.0027(11) -0.0048(11) 0.0072(10)
C12 0.0254(13) 0.0213(13) 0.0390(16) 0.0059(11) -0.0131(12) 0.0042(10)
C13 0.0257(13) 0.0248(13) 0.0223(12) 0.0057(10) -0.0078(10) -0.0019(10)
C14 0.0175(11) 0.0136(11) 0.0233(12) 0.0016(9) -0.0031(9) -0.0010(9)
C15 0.0428(17) 0.0322(16) 0.0179(13) 0.0048(11) 0.0042(12) 0.0057(12)
C16 0.0123(10) 0.0231(12) 0.0131(10) -0.0015(9) -0.0008(8) 0.0014(9)
C17 0.0214(12) 0.0228(13) 0.0158(11) 0.0008(9) -0.0003(9) -0.0020(9)
C18 0.0300(14) 0.0322(14) 0.0155(11) 0.0050(10) -0.0015(10) 0.0022(11)
C19 0.0246(14) 0.0456(17) 0.0133(11) -0.0011(11) -0.0053(10) 0.0076(11)
C20 0.0180(12) 0.0344(15) 0.0207(12) -0.0109(11) -0.0037(10) 0.0001(10)
C21 0.0135(11) 0.0221(12) 0.0175(11) -0.0047(9) 0.0014(9) 0.0027(9)
C22 0.0314(15) 0.0225(14) 0.0501(18) -0.0140(13) -0.0046(13) -0.0069(11)

loop_
_atom_type_symbol
_atom_type_description
_atom_type_scat_dispersion_real
_atom_type_scat_dispersion_imag
_atom_type_scat_source
C C 0.0033 0.0016 'International Tables Vol C Tables 4.2.6.8 and 6.1.1.4'
H H 0.0000 0.0000 'International Tables Vol C Tables 4.2.6.8 and 6.1.1.4'
N N 0.0061 0.0033 'International Tables Vol C Tables 4.2.6.8 and 6.1.1.4'
O O 0.0106 0.0060 'International Tables Vol C Tables 4.2.6.8 and 6.1.1.4'
P P 0.1023 0.0942 'International Tables Vol C Tables 4.2.6.8 and 6.1.1.4'
Cl Cl 0.1484 0.1585 'International Tables Vol C Tables 4.2.6.8 and 6.1.1.4'
Au Au -2.0133 8.8022 'International Tables Vol C Tables 4.2.6.8 and 6.1.1.4'

loop_
_geom_angle_atom_site_label_1
_geom_angle_atom_site_label_2
_geom_angle_atom_site_label_3
_geom_angle
_geom_angle_site_symmetry_1
_geom_angle_site_symmetry_3
_geom_angle_publ_flag
P1 Au Cl 176.83(2) . . ?
O1 P1 N2 108.39(9) . . ?
O1 P1 N1 108.71(9) . . ?
N2 P1 N1 84.30(9) . . ?
O1 P1 Au 112.52(6) . . ?
N2 P1 Au 119.72(7) . . ?
N1 P1 Au 119.85(7) . . ?
O2 P2 N2 101.88(9) . . ?
O2 P2 N1 101.95(9) . . ?
N2 P2 N1 80.90(9) . . ?
C9 O1 P1 122.22(14) . . ?
C16 O2 P2 122.58(15) . . ?
C14 O3 C15 116.56(19) . . ?
C21 O4 C22 116.9(2) . . ?
C1 N1 P1 130.91(15) . . ?
C1 N1 P2 127.35(16) . . ?
P1 N1 P2 96.84(10) . . ?
C5 N2 P1 133.77(15) . . ?
C5 N2 P2 128.57(15) . . ?
P1 N2 P2 97.09(10) . . ?
N1 C1 C4 111.08(19) . . ?
N1 C1 C2 107.37(19) . . ?
C4 C1 C2 111.0(2) . . ?
N1 C1 C3 107.17(19) . . ?
C4 C1 C3 109.9(2) . . ?
C2 C1 C3 110.2(2) . . ?
C1 C2 H2A 109.5 . . ?
C1 C2 H2B 109.5 . . ?
H2A C2 H2B 109.5 . . ?
C1 C2 H2C 109.5 . . ?
H2A C2 H2C 109.5 . . ?
H2B C2 H2C 109.5 . . ?
C1 C3 H3A 109.5 . . ?
C1 C3 H3B 109.5 . . ?
H3A C3 H3B 109.5 . . ?
C1 C3 H3C 109.5 . . ?
H3A C3 H3C 109.5 . . ?
H3B C3 H3C 109.5 . . ?
C1 C4 H4A 109.5 . . ?
C1 C4 H4B 109.5 . . ?
H4A C4 H4B 109.5 . . ?
C1 C4 H4C 109.5 . . ?
H4A C4 H4C 109.5 . . ?
H4B C4 H4C 109.5 . . ?
N2 C5 C7 108.8(2) . . ?
N2 C5 C8 107.44(19) . . ?
C7 C5 C8 110.4(2) . . ?
N2 C5 C6 109.93(19) . . ?
C7 C5 C6 110.9(2) . . ?
C8 C5 C6 109.3(2) . . ?
C5 C6 H6A 109.5 . . ?
C5 C6 H6B 109.5 . . ?
H6A C6 H6B 109.5 . . ?
C5 C6 H6C 109.5 . . ?
H6A C6 H6C 109.5 . . ?
H6B C6 H6C 109.5 . . ?
C5 C7 H7A 109.5 . . ?
C5 C7 H7B 109.5 . . ?
H7A C7 H7B 109.5 . . ?
C5 C7 H7C 109.5 . . ?
H7A C7 H7C 109.5 . . ?
H7B C7 H7C 109.5 . . ?
C5 C8 H8A 109.5 . . ?
C5 C8 H8B 109.5 . . ?
H8A C8 H8B 109.5 . . ?
C5 C8 H8C 109.5 . . ?
H8A C8 H8C 109.5 . . ?
H8B C8 H8C 109.5 . . ?
C10 C9 C14 121.4(2) . . ?
C10 C9 O1 118.9(2) . . ?
C14 C9 O1 119.5(2) . . ?
C11 C10 C9 119.4(2) . . ?
C11 C10 H10 120.3 . . ?
C9 C10 H10 120.3 . . ?
C12 C11 C10 119.5(2) . . ?
C12 C11 H11 120.2 . . ?
C10 C11 H11 120.2 . . ?
C11 C12 C13 121.4(2) . . ?
C11 C12 H12 119.3 . . ?
C13 C12 H12 119.3 . . ?
C12 C13 C14 119.5(2) . . ?
C12 C13 H13 120.2 . . ?
C14 C13 H13 120.2 . . ?
O3 C14 C9 116.2(2) . . ?
O3 C14 C13 125.1(2) . . ?
C9 C14 C13 118.7(2) . . ?
O3 C15 H15A 109.5 . . ?
O3 C15 H15B 109.5 . . ?
H15A C15 H15B 109.5 . . ?
O3 C15 H15C 109.5 . . ?
H15A C15 H15C 109.5 . . ?
H15B C15 H15C 109.5 . . ?
C17 C16 O2 124.4(2) . . ?
C17 C16 C21 120.3(2) . . ?
O2 C16 C21 115.3(2) . . ?
C16 C17 C18 119.8(2) . . ?
C16 C17 H17 120.1 . . ?
C18 C17 H17 120.1 . . ?
C19 C18 C17 120.0(2) . . ?
C19 C18 H18 120.0 . . ?
C17 C18 H18 120.0 . . ?
C18 C19 C20 120.6(2) . . ?
C18 C19 H19 119.7 . . ?
C20 C19 H19 119.7 . . ?
C19 C20 C21 120.2(2) . . ?
C19 C20 H20 119.9 . . ?
C21 C20 H20 119.9 . . ?
O4 C21 C20 125.1(2) . . ?
O4 C21 C16 115.8(2) . . ?
C20 C21 C16 119.1(2) . . ?
O4 C22 H22A 109.5 . . ?
O4 C22 H22B 109.5 . . ?
H22A C22 H22B 109.5 . . ?
O4 C22 H22C 109.5 . . ?
H22A C22 H22C 109.5 . . ?
H22B C22 H22C 109.5 . . ?

loop_
_geom_bond_atom_site_label_1
_geom_bond_atom_site_label_2
_geom_bond_distance
_geom_bond_site_symmetry_2
_geom_bond_publ_flag
Au P1 2.2103(6) . ?
Au Cl 2.2821(6) . ?
P1 O1 1.6125(17) . ?
P1 N2 1.6610(19) . ?
P1 N1 1.6648(19) . ?
P2 O2 1.6513(17) . ?
P2 N2 1.7185(19) . ?
P2 N1 1.7214(19) . ?
O1 C9 1.405(3) . ?
O2 C16 1.394(3) . ?
O3 C14 1.359(3) . ?
O3 C15 1.442(3) . ?
O4 C21 1.363(3) . ?
O4 C22 1.430(3) . ?
N1 C1 1.485(3) . ?
N2 C5 1.490(3) . ?
C1 C4 1.522(3) . ?
C1 C2 1.523(3) . ?
C1 C3 1.533(3) . ?
C2 H2A 0.9800 . ?
C2 H2B 0.9800 . ?
C2 H2C 0.9800 . ?
C3 H3A 0.9800 . ?
C3 H3B 0.9800 . ?
C3 H3C 0.9800 . ?
C4 H4A 0.9800 . ?
C4 H4B 0.9800 . ?
C4 H4C 0.9800 . ?
C5 C7 1.520(3) . ?
C5 C8 1.522(3) . ?
C5 C6 1.523(3) . ?
C6 H6A 0.9800 . ?
C6 H6B 0.9800 . ?
C6 H6C 0.9800 . ?
C7 H7A 0.9800 . ?
C7 H7B 0.9800 . ?
C7 H7C 0.9800 . ?
C8 H8A 0.9800 . ?
C8 H8B 0.9800 . ?
C8 H8C 0.9800 . ?
C9 C10 1.390(3) . ?
C9 C14 1.391(3) . ?
C10 C11 1.386(3) . ?
C10 H10 0.9500 . ?
C11 C12 1.379(4) . ?
C11 H11 0.9500 . ?
C12 C13 1.390(4) . ?
C12 H12 0.9500 . ?
C13 C14 1.395(3) . ?
C13 H13 0.9500 . ?
C15 H15A 0.9800 . ?
C15 H15B 0.9800 . ?
C15 H15C 0.9800 . ?
C16 C17 1.379(3) . ?
C16 C21 1.403(3) . ?
C17 C18 1.399(3) . ?
C17 H17 0.9500 . ?
C18 C19 1.373(4) . ?
C18 H18 0.9500 . ?
C19 C20 1.384(4) . ?
C19 H19 0.9500 . ?
C20 C21 1.392(3) . ?
C20 H20 0.9500 . ?
C22 H22A 0.9800 . ?
C22 H22B 0.9800 . ?
C22 H22C 0.9800 . ?
